data_9013275
loop_
_publ_author_name
'McCarthy, A. C.'
'Downs, R. T.'
'Thompson, R. M.'
'Redhammer, G. J.'

_publ_section_title
;
 In situ high-pressure single-crystal X-ray study of aegirine, NaFe3+Si2O6,
 and the role of M1 size in clinopyroxene compressibility
 Note: Pressure = 5.47 GPa
;
_journal_name_full 'American Mineralogist'
_journal_page_first 1829
_journal_page_last 1837
_journal_paper_doi 10.2138/am.2008.2725
_journal_volume 93
_journal_year 2008
_chemical_compound_source Synthetic
_chemical_formula_structural NaFe(Si2O6)
_chemical_formula_sum 'Fe Na O6 Si2'
_chemical_name_mineral Aegirine
_space_group_IT_number 15
_symmetry_space_group_name_Hall '-C 2yc'
_symmetry_space_group_name_H-M 'C 1 2/c 1'
_cell_angle_alpha 90
_cell_angle_beta 106.844
_cell_angle_gamma 90
_cell_length_a 9.5148
_cell_length_b 8.6568
_cell_length_c 5.2188
_cell_formula_units_Z 4
_cell_volume 411.418
_database_code_amcsd 0004762
_diffrn_ambient_pressure 5.47e+06
_exptl_crystal_density_diffrn 3.729
_cod_original_formula_sum 'Na Fe Si2 O6'
_cod_database_code 9013275

loop_
_space_group_symop_operation_xyz
x,y,z
1/2+x,1/2+y,z
x,-y,1/2+z
1/2+x,1/2-y,1/2+z
-x,y,1/2-z
1/2-x,1/2+y,1/2-z
-x,-y,-z
1/2-x,1/2-y,-z

loop_
_atom_site_label
_atom_site_fract_x
_atom_site_fract_y
_atom_site_fract_z
_atom_site_U_iso_or_equiv
Na 0.00000 0.30290 0.25000 0.01406
Fe 0.00000 0.90060 0.25000 0.00735
Si 0.29090 0.09090 0.23660 0.00684
O1 0.11410 0.08010 0.14140 0.00849
O2 0.35730 0.26020 0.30810 0.00975
O3 0.35480 0.01300 0.00940 0.00912

loop_
_cod_related_entry_id
_cod_related_entry_database
_cod_related_entry_code
1 AMCSD 0004762
